data_1536872
loop_
_publ_author_name
'Rastsvetaeva, R.K.'
'Evsyunin, V.G.'
'Konev, A.A.'

_publ_section_title
;
 Crystal structure of K-barytolamprophyllite
;
_journal_name_full Kristallografiya
_journal_page_first 517
_journal_page_last 519
_journal_volume 40
_journal_year 1995
_chemical_formula_sum 'Ba Fe0.8 H1.2 K Na2.2 O18 Si4 Ti3'
_chemical_name_systematic
;
(K Ba) Na (Na1.2 Fe0.8) Ti3 O2 (O0.8 (O H)1.2) (Si2 O7)2
;
_space_group_IT_number 12
_symmetry_space_group_name_Hall '-C 2y'
_symmetry_space_group_name_H-M 'C 1 2/m 1'
_cell_angle_alpha 90
_cell_angle_beta 96.65
_cell_angle_gamma 90
_cell_formula_units_Z 2
_cell_length_a 20.086
_cell_length_b 7.099
_cell_length_c 5.411
_cell_volume 766.366
_citation_journal_id_ASTM KRISAJ
_cod_data_source_file Rastsvetaeva_KRISAJ_1995_1479.cif
_cod_data_source_block H1.2Ba1Fe0.8K1Na2.2O18Si4Ti3
_cod_original_cell_volume 766.3663
_cod_original_formula_sum 'H1.2 Ba1 Fe0.8 K1 Na2.2 O18 Si4 Ti3'
_cod_database_code 1536872

loop_
_symmetry_equiv_pos_as_xyz
x,y,z
-x,y,-z
-x,-y,-z
x,-y,z
x+1/2,y+1/2,z
-x+1/2,y+1/2,-z
-x+1/2,-y+1/2,-z
x+1/2,-y+1/2,z

loop_
_atom_site_label
_atom_site_type_symbol
_atom_site_fract_x
_atom_site_fract_y
_atom_site_fract_z
_atom_site_occupancy
_atom_site_U_iso_or_equiv
Ba1 Ba+2 0.281 0 0.2622 0.5 0.0
O1 O-2 0.4464 0 0.278 1 0.0
Fe1 Fe+2 0 0.2591 0.5 0.4 0.0
O3 O-2 0.1694 0.1868 0.9679 1 0.0
O5 O-2 0.0576 0.2941 0.1698 1 0.0
Ti2 Ti+4 0 0.5 0 1 0.0
O4 O-2 0.1705 0.5 0.217 1 0.0
Na1 Na+1 0 0 0 1 0.0
O6 O-2 0.0601 0 0.665 1 0.0
O2 O-2 0.1689 0.1893 0.4655 1 0.0
Na2 Na+1 0 0.2591 0.5 0.6 0.0
Si1 Si+4 0.1389 0.2836 0.2033 1 0.0
Ti1 Ti+4 0.1455 0 0.7056 1 0.0
K1 K+1 0.281 0 0.2622 0.5 0.0
